data_4507752
loop_
_publ_author_name
'Sanphui, Palash'
'Babu, N. Jagadeesh'
'Nangia, Ashwini'

_publ_section_title
;
 Temozolomide Cocrystals with Carboxamide Coformers
;
_journal_issue 5
_journal_name_full 'Crystal Growth &amp; Design'
_journal_page_first 2208
_journal_paper_doi 10.1021/cg400322t
_journal_volume 13
_journal_year 2013
_chemical_formula_moiety '2(C6 H6 N6 O2), C6 H6 N2 O'
_chemical_formula_sum 'C18 H18 N14 O5'
_chemical_formula_weight 510.46
_chemical_melting_point 460.5(15)
_chemical_name_systematic
; 
 2:1 cocrystal of Temozolomide and Isonicotinamide  
;
_space_group_IT_number 2
_symmetry_cell_setting triclinic
_symmetry_space_group_name_Hall '-P 1'
_symmetry_space_group_name_H-M 'P -1'
_atom_sites_solution_hydrogens geom
_atom_sites_solution_primary direct
_atom_sites_solution_secondary difmap
_audit_creation_method SHELXL-97
_cell_angle_alpha 87.125(5)
_cell_angle_beta 75.546(4)
_cell_angle_gamma 87.003(4)
_cell_formula_units_Z 2
_cell_length_a 9.645(3)
_cell_length_b 10.609(3)
_cell_length_c 10.925(3)
_cell_measurement_reflns_used 4888
_cell_measurement_temperature 298(2)
_cell_measurement_theta_max 26.01
_cell_measurement_theta_min 2.18
_cell_volume 1080.2(5)
_computing_cell_refinement 'Bruker SMART'
_computing_data_collection 'Bruker SMART'
_computing_data_reduction 'Bruker SAINT'
_computing_molecular_graphics 'Bruker SHELXTL'
_computing_publication_material 'Bruker SHELXTL'
_computing_structure_refinement 'SHELXL-97 (Sheldrick, 1997)'
_computing_structure_solution 'SHELXS-97 (Sheldrick, 1990)'
_diffrn_ambient_temperature 298(2)
_diffrn_measured_fraction_theta_full 0.988
_diffrn_measured_fraction_theta_max 0.988
_diffrn_measurement_device_type 'CCD area detector'
_diffrn_measurement_method 'phi and omega scans'
_diffrn_radiation_monochromator graphite
_diffrn_radiation_source 'fine-focus sealed tube'
_diffrn_radiation_type MoK\a
_diffrn_radiation_wavelength 0.71073
_diffrn_reflns_av_R_equivalents 0.0296
_diffrn_reflns_av_sigmaI/netI 0.0336
_diffrn_reflns_limit_h_max 11
_diffrn_reflns_limit_h_min -11
_diffrn_reflns_limit_k_max 13
_diffrn_reflns_limit_k_min -13
_diffrn_reflns_limit_l_max 13
_diffrn_reflns_limit_l_min -13
_diffrn_reflns_number 10890
_diffrn_reflns_theta_full 26.01
_diffrn_reflns_theta_max 26.01
_diffrn_reflns_theta_min 1.92
_exptl_absorpt_coefficient_mu 0.121
_exptl_absorpt_correction_T_max 0.9588
_exptl_absorpt_correction_T_min 0.9418
_exptl_absorpt_correction_type multi-scan
_exptl_absorpt_process_details 'Bruker AXS SADABS program'
_exptl_crystal_colour colourless
_exptl_crystal_density_diffrn 1.569
_exptl_crystal_density_method 'not measured'
_exptl_crystal_description block
_exptl_crystal_F_000 528
_exptl_crystal_size_max 0.50
_exptl_crystal_size_mid 0.40
_exptl_crystal_size_min 0.35
_refine_diff_density_max 0.213
_refine_diff_density_min -0.275
_refine_diff_density_rms 0.068
_refine_ls_extinction_method none
_refine_ls_goodness_of_fit_ref 1.044
_refine_ls_hydrogen_treatment mixed
_refine_ls_matrix_type full
_refine_ls_number_parameters 360
_refine_ls_number_reflns 4197
_refine_ls_number_restraints 0
_refine_ls_restrained_S_all 1.044
_refine_ls_R_factor_all 0.0786
_refine_ls_R_factor_gt 0.0511
_refine_ls_shift/su_max 0.000
_refine_ls_shift/su_mean 0.000
_refine_ls_structure_factor_coef Fsqd
_refine_ls_weighting_details 'calc w=1/[\s^2^(Fo^2^)+(0.0792P)^2^+0.1101P] where P=(Fo^2^+2Fc^2^)/3'
_refine_ls_weighting_scheme calc
_refine_ls_wR_factor_gt 0.1242
_refine_ls_wR_factor_ref 0.1412
_reflns_number_gt 2875
_reflns_number_total 4197
_reflns_threshold_expression >2sigma(I)
_cod_data_source_file cg400322t_si_002.cif
_cod_data_source_block TMZ-INA
_cod_depositor_comments
;
The following automatic conversions were performed:

'_chemical_melting_point' value '459-462' was changed to '460.5(15)'
- the average value was taken and precision was
estimated.

'_symmetry_cell_setting' value 'Triclinic' changed to
'triclinic' according to
/home/saulius/struct/CIF-dictionaries/cif_core.dic dictionary named
'cif_core.dic' version 2.4.2 from 2011-04-26.

Automatic conversion script
Id: cif_fix_values 1891 2012-01-12 08:04:46Z andrius 
;
_cod_original_cell_volume 1080.2(6)
_cod_original_sg_symbol_H-M P-1
_cod_database_code 4507752

loop_
_symmetry_equiv_pos_as_xyz
'x, y, z'
'-x, -y, -z'

loop_
_atom_site_label
_atom_site_type_symbol
_atom_site_fract_x
_atom_site_fract_y
_atom_site_fract_z
_atom_site_U_iso_or_equiv
_atom_site_adp_type
_atom_site_occupancy
_atom_site_symmetry_multiplicity
_atom_site_calc_flag
_atom_site_refinement_flags
N9 N 0.18930(18) 0.41092(15) 0.27017(16) 0.0399(4) Uani 1 1 d .
N12 N 0.41913(18) 0.33969(16) 0.30157(16) 0.0441(5) Uani 1 1 d .
O4 O 0.07270(17) 0.58080(15) 0.37819(16) 0.0593(5) Uani 1 1 d .
C10 C 0.3088(2) 0.32888(18) 0.24455(18) 0.0366(5) Uani 1 1 d .
N10 N 0.29012(18) 0.50838(15) 0.40531(16) 0.0411(4) Uani 1 1 d .
N11 N 0.40998(18) 0.42727(17) 0.37935(16) 0.0461(5) Uani 1 1 d .
O3 O 0.49218(17) 0.11301(16) 0.12390(16) 0.0653(5) Uani 1 1 d .
N8 N 0.15594(19) 0.28180(17) 0.12985(17) 0.0469(5) Uani 1 1 d .
C11 C 0.1743(2) 0.50807(19) 0.3543(2) 0.0408(5) Uani 1 1 d .
C9 C 0.1017(2) 0.3783(2) 0.1978(2) 0.0479(6) Uani 1 1 d .
H9 H 0.0144 0.4194 0.1969 0.057 Uiso 1 1 calc R
C12 C 0.2907(3) 0.6028(2) 0.4987(2) 0.0515(6) Uani 1 1 d .
H12A H 0.2711 0.6853 0.4652 0.077 Uiso 1 1 calc R
H12B H 0.3829 0.6002 0.5175 0.077 Uiso 1 1 calc R
H12C H 0.2184 0.5846 0.5747 0.077 Uiso 1 1 calc R
C7 C 0.3791(2) 0.1436(2) 0.0949(2) 0.0440(5) Uani 1 1 d .
C8 C 0.2852(2) 0.24933(19) 0.15694(19) 0.0392(5) Uani 1 1 d .
N7 N 0.3307(2) 0.0869(2) 0.00977(19) 0.0530(5) Uani 1 1 d .
N3 N 0.06781(18) 0.98184(16) 0.27297(16) 0.0414(4) Uani 1 1 d .
N6 N -0.05440(18) 0.91317(16) 0.12311(16) 0.0413(4) Uani 1 1 d .
C3 C 0.0568(2) 0.89983(19) 0.18109(19) 0.0386(5) Uani 1 1 d .
O2 O -0.03271(18) 1.14650(15) 0.39774(15) 0.0597(5) Uani 1 1 d .
O1 O 0.31922(17) 0.63913(16) 0.08588(17) 0.0633(5) Uani 1 1 d .
N5 N -0.14877(19) 1.00157(16) 0.15519(16) 0.0429(4) Uani 1 1 d .
N4 N -0.13883(19) 1.08183(16) 0.24747(16) 0.0436(4) Uani 1 1 d .
N1 N 0.1197(2) 0.6807(2) 0.0180(2) 0.0590(6) Uani 1 1 d .
C5 C -0.0352(2) 1.0779(2) 0.3140(2) 0.0429(5) Uani 1 1 d .
C2 C 0.1713(2) 0.8153(2) 0.1693(2) 0.0430(5) Uani 1 1 d .
N2 N 0.2507(2) 0.84435(18) 0.25150(18) 0.0533(5) Uani 1 1 d .
C6 C -0.2606(3) 1.1732(2) 0.2808(2) 0.0556(6) Uani 1 1 d .
H6A H -0.3086 1.1606 0.3685 0.083 Uiso 1 1 calc R
H6B H -0.3263 1.1612 0.2297 0.083 Uiso 1 1 calc R
H6C H -0.2266 1.2574 0.2661 0.083 Uiso 1 1 calc R
C4 C 0.1879(2) 0.9429(2) 0.3118(2) 0.0519(6) Uani 1 1 d .
H4 H 0.2205 0.9817 0.3732 0.062 Uiso 1 1 calc R
C1 C 0.2101(2) 0.7049(2) 0.0871(2) 0.0476(6) Uani 1 1 d .
O5 O 0.19423(18) 0.48609(17) 0.83478(18) 0.0685(5) Uani 1 1 d .
C13 C 0.2999(2) 0.4127(2) 0.8198(2) 0.0477(6) Uani 1 1 d .
C18 C 0.2116(2) 0.3010(2) 0.6625(2) 0.0480(5) Uani 1 1 d .
H18 H 0.1354 0.3603 0.6743 0.058 Uiso 1 1 calc R
C14 C 0.3157(2) 0.3082(2) 0.7285(2) 0.0433(5) Uani 1 1 d .
N13 N 0.3994(2) 0.4235(2) 0.8825(2) 0.0563(6) Uani 1 1 d .
C15 C 0.4258(2) 0.2163(2) 0.7072(2) 0.0559(6) Uani 1 1 d .
H15 H 0.4985 0.2167 0.7493 0.067 Uiso 1 1 calc R
C17 C 0.2210(3) 0.2059(2) 0.5792(2) 0.0539(6) Uani 1 1 d .
H17 H 0.1499 0.2036 0.5355 0.065 Uiso 1 1 calc R
N14 N 0.3260(2) 0.11711(19) 0.5576(2) 0.0632(6) Uani 1 1 d .
C16 C 0.4253(3) 0.1242(2) 0.6222(3) 0.0668(7) Uani 1 1 d .
H16 H 0.4996 0.0630 0.6092 0.080 Uiso 1 1 calc R
H7B H 0.255(3) 0.117(2) -0.005(2) 0.053(7) Uiso 1 1 d .
H1B H 0.036(3) 0.721(2) 0.025(2) 0.061(7) Uiso 1 1 d .
H7A H 0.379(3) 0.026(2) -0.032(2) 0.059(7) Uiso 1 1 d .
H1A H 0.138(3) 0.608(3) -0.040(3) 0.093(10) Uiso 1 1 d .
H13B H 0.473(3) 0.376(2) 0.864(2) 0.043(6) Uiso 1 1 d .
H13A H 0.387(4) 0.486(3) 0.927(3) 0.093(12) Uiso 1 1 d .

loop_
_atom_site_aniso_label
_atom_site_aniso_U_11
_atom_site_aniso_U_22
_atom_site_aniso_U_33
_atom_site_aniso_U_23
_atom_site_aniso_U_13
_atom_site_aniso_U_12
N9 0.0382(9) 0.0393(9) 0.0476(10) -0.0129(8) -0.0201(8) 0.0064(7)
N12 0.0417(10) 0.0462(10) 0.0498(10) -0.0184(8) -0.0206(8) 0.0100(8)
O4 0.0525(10) 0.0558(10) 0.0770(11) -0.0297(8) -0.0298(8) 0.0236(8)
C10 0.0340(11) 0.0370(11) 0.0401(11) -0.0083(9) -0.0119(9) 0.0058(8)
N10 0.0426(10) 0.0400(10) 0.0460(10) -0.0168(8) -0.0200(8) 0.0088(8)
N11 0.0420(10) 0.0493(10) 0.0533(11) -0.0194(9) -0.0230(9) 0.0109(8)
O3 0.0563(10) 0.0681(11) 0.0851(12) -0.0467(9) -0.0406(9) 0.0262(8)
N8 0.0444(10) 0.0480(11) 0.0545(11) -0.0174(9) -0.0223(9) 0.0049(8)
C11 0.0420(12) 0.0366(11) 0.0476(12) -0.0123(9) -0.0181(10) 0.0086(9)
C9 0.0420(12) 0.0496(13) 0.0602(14) -0.0178(11) -0.0267(11) 0.0082(10)
C12 0.0578(14) 0.0473(13) 0.0566(14) -0.0240(11) -0.0259(11) 0.0095(11)
C7 0.0450(13) 0.0434(12) 0.0462(12) -0.0167(10) -0.0149(10) 0.0055(10)
C8 0.0378(11) 0.0408(11) 0.0424(11) -0.0118(9) -0.0157(9) 0.0040(9)
N7 0.0547(13) 0.0546(12) 0.0580(12) -0.0324(10) -0.0276(10) 0.0159(10)
N3 0.0404(10) 0.0472(10) 0.0417(10) -0.0108(8) -0.0180(8) -0.0006(8)
N6 0.0403(10) 0.0436(10) 0.0441(10) -0.0146(8) -0.0169(8) 0.0052(8)
C3 0.0384(11) 0.0413(11) 0.0388(11) -0.0085(9) -0.0131(9) -0.0022(9)
O2 0.0693(11) 0.0638(11) 0.0545(10) -0.0284(8) -0.0273(8) 0.0042(8)
O1 0.0472(10) 0.0632(11) 0.0844(12) -0.0214(9) -0.0266(9) 0.0208(8)
N5 0.0434(10) 0.0445(10) 0.0459(10) -0.0190(8) -0.0189(8) 0.0063(8)
N4 0.0450(10) 0.0434(10) 0.0464(10) -0.0189(8) -0.0165(8) 0.0041(8)
N1 0.0501(13) 0.0608(13) 0.0737(14) -0.0300(11) -0.0283(11) 0.0195(10)
C5 0.0446(12) 0.0459(12) 0.0416(12) -0.0135(10) -0.0153(10) 0.0002(10)
C2 0.0363(11) 0.0459(12) 0.0490(13) -0.0024(10) -0.0152(10) 0.0016(9)
N2 0.0464(11) 0.0591(12) 0.0611(12) -0.0060(10) -0.0263(9) 0.0042(9)
C6 0.0542(14) 0.0517(14) 0.0659(15) -0.0246(12) -0.0227(12) 0.0126(11)
C4 0.0480(13) 0.0619(15) 0.0525(13) -0.0104(11) -0.0243(11) 0.0010(11)
C1 0.0406(12) 0.0464(13) 0.0554(14) -0.0051(10) -0.0119(11) 0.0069(10)
O5 0.0568(11) 0.0728(11) 0.0870(13) -0.0388(10) -0.0377(9) 0.0286(9)
C13 0.0374(12) 0.0534(14) 0.0538(13) -0.0075(11) -0.0136(10) 0.0030(10)
C18 0.0419(12) 0.0451(12) 0.0573(14) -0.0060(11) -0.0134(11) 0.0060(10)
C14 0.0336(11) 0.0460(12) 0.0492(12) -0.0048(10) -0.0081(9) 0.0028(9)
N13 0.0434(12) 0.0621(14) 0.0685(15) -0.0118(12) -0.0231(11) 0.0062(11)
C15 0.0386(13) 0.0608(15) 0.0664(16) -0.0088(13) -0.0111(11) 0.0096(11)
C17 0.0570(15) 0.0530(14) 0.0540(14) -0.0069(11) -0.0164(12) -0.0046(12)
N14 0.0650(14) 0.0534(12) 0.0671(14) -0.0158(10) -0.0069(11) 0.0036(11)
C16 0.0528(15) 0.0559(15) 0.0849(19) -0.0156(14) -0.0054(14) 0.0162(12)

loop_
_atom_type_symbol
_atom_type_description
_atom_type_scat_dispersion_real
_atom_type_scat_dispersion_imag
_atom_type_scat_source
C C 0.0033 0.0016 'International Tables Vol C Tables 4.2.6.8 and 6.1.1.4'
H H 0.0000 0.0000 'International Tables Vol C Tables 4.2.6.8 and 6.1.1.4'
N N 0.0061 0.0033 'International Tables Vol C Tables 4.2.6.8 and 6.1.1.4'
O O 0.0106 0.0060 'International Tables Vol C Tables 4.2.6.8 and 6.1.1.4'

loop_
_geom_angle_atom_site_label_1
_geom_angle_atom_site_label_2
_geom_angle_atom_site_label_3
_geom_angle
C9 N9 C10 107.36(16)
C9 N9 C11 130.33(17)
C10 N9 C11 122.29(16)
N11 N12 C10 118.65(16)
N12 C10 C8 133.79(18)
N12 C10 N9 121.23(16)
C8 C10 N9 104.97(17)
C11 N10 N11 126.98(15)
C11 N10 C12 118.29(16)
N11 N10 C12 114.73(16)
N12 N11 N10 119.95(16)
C9 N8 C8 106.71(17)
O4 C11 N10 125.14(19)
O4 C11 N9 123.96(19)
N10 C11 N9 110.89(16)
N8 C9 N9 111.20(18)
N8 C9 H9 124.4
N9 C9 H9 124.4
N10 C12 H12A 109.5
N10 C12 H12B 109.5
H12A C12 H12B 109.5
N10 C12 H12C 109.5
H12A C12 H12C 109.5
H12B C12 H12C 109.5
O3 C7 N7 124.3(2)
O3 C7 C8 120.89(19)
N7 C7 C8 114.8(2)
N8 C8 C10 109.75(17)
N8 C8 C7 121.88(18)
C10 C8 C7 128.36(19)
C7 N7 H7B 116.4(17)
C7 N7 H7A 121.4(17)
H7B N7 H7A 122(2)
C4 N3 C3 106.53(17)
C4 N3 C5 131.39(18)
C3 N3 C5 122.00(17)
N5 N6 C3 119.16(16)
C2 C3 N6 133.05(18)
C2 C3 N3 105.97(18)
N6 C3 N3 120.98(18)
N6 N5 N4 119.85(16)
C5 N4 N5 126.94(17)
C5 N4 C6 119.23(17)
N5 N4 C6 113.65(16)
C1 N1 H1B 123.5(17)
C1 N1 H1A 121.4(17)
H1B N1 H1A 115(2)
O2 C5 N4 125.3(2)
O2 C5 N3 123.7(2)
N4 C5 N3 110.99(17)
C3 C2 N2 109.13(18)
C3 C2 C1 128.99(19)
N2 C2 C1 121.85(19)
C4 N2 C2 107.25(18)
N4 C6 H6A 109.5
N4 C6 H6B 109.5
H6A C6 H6B 109.5
N4 C6 H6C 109.5
H6A C6 H6C 109.5
H6B C6 H6C 109.5
N2 C4 N3 111.1(2)
N2 C4 H4 124.4
N3 C4 H4 124.4
O1 C1 N1 122.5(2)
O1 C1 C2 121.0(2)
N1 C1 C2 116.48(19)
O5 C13 N13 121.4(2)
O5 C13 C14 119.2(2)
N13 C13 C14 119.4(2)
C17 C18 C14 119.8(2)
C17 C18 H18 120.1
C14 C18 H18 120.1
C18 C14 C15 117.2(2)
C18 C14 C13 117.94(19)
C15 C14 C13 124.9(2)
C13 N13 H13B 117.8(16)
C13 N13 H13A 114(2)
H13B N13 H13A 127(3)
C16 C15 C14 118.7(2)
C16 C15 H15 120.7
C14 C15 H15 120.7
N14 C17 C18 123.7(2)
N14 C17 H17 118.1
C18 C17 H17 118.1
C16 N14 C17 116.0(2)
N14 C16 C15 124.5(2)
N14 C16 H16 117.7
C15 C16 H16 117.7

loop_
_geom_bond_atom_site_label_1
_geom_bond_atom_site_label_2
_geom_bond_distance
N9 C9 1.361(3)
N9 C10 1.387(2)
N9 C11 1.393(2)
N12 N11 1.275(2)
N12 C10 1.372(3)
O4 C11 1.199(2)
C10 C8 1.375(3)
N10 C11 1.367(3)
N10 N11 1.383(2)
N10 C12 1.466(3)
O3 C7 1.233(3)
N8 C9 1.303(3)
N8 C8 1.374(3)
C9 H9 0.9300
C12 H12A 0.9600
C12 H12B 0.9600
C12 H12C 0.9600
C7 N7 1.322(3)
C7 C8 1.484(3)
N7 H7B 0.83(3)
N7 H7A 0.86(3)
N3 C4 1.367(3)
N3 C3 1.388(3)
N3 C5 1.394(3)
N6 N5 1.271(2)
N6 C3 1.373(3)
C3 C2 1.371(3)
O2 C5 1.202(2)
O1 C1 1.229(3)
N5 N4 1.376(2)
N4 C5 1.373(3)
N4 C6 1.468(3)
N1 C1 1.330(3)
N1 H1B 0.88(3)
N1 H1A 1.00(3)
C2 N2 1.372(3)
C2 C1 1.486(3)
N2 C4 1.303(3)
C6 H6A 0.9600
C6 H6B 0.9600
C6 H6C 0.9600
C4 H4 0.9300
O5 C13 1.232(3)
C13 N13 1.324(3)
C13 C14 1.505(3)
C18 C17 1.377(3)
C18 C14 1.381(3)
C18 H18 0.9300
C14 C15 1.386(3)
N13 H13B 0.84(2)
N13 H13A 0.82(3)
C15 C16 1.382(3)
C15 H15 0.9300
C17 N14 1.331(3)
C17 H17 0.9300
N14 C16 1.331(4)
C16 H16 0.9300

loop_
_cod_related_entry_id
_cod_related_entry_database
_cod_related_entry_code
1 ChemSpider 30652546
